data_4350704
loop_
_publ_author_name
'Laga, Stephanie M.'
'Blakemore, James D.'
'Henling, Lawrence M.'
'Brunschwig, Bruce S.'
'Gray, Harry B.'

_publ_section_title
;
 Catalysis of proton reduction by a [BO4]-bridged dicobalt glyoxime.
;
_journal_issue 24
_journal_name_full 'Inorganic chemistry'
_journal_page_first 12668
_journal_page_last 12670
_journal_paper_doi 10.1021/ic501804h
_journal_volume 53
_journal_year 2014
_chemical_formula_moiety 'C16 H26 B Cl4 Co2 N8 O8, C2 H3 N, C8 H20 N'
_chemical_formula_sum 'C26 H49 B Cl4 Co2 N10 O8'
_chemical_formula_weight 900.22
_space_group_crystal_system triclinic
_space_group_IT_number 2
_space_group_name_Hall '-P 1'
_space_group_name_H-M_alt 'P -1'
_atom_sites_solution_hydrogens difmap
_atom_sites_solution_primary direct
_audit_creation_date 2014-04-07
_audit_creation_method
;
Olex2 1.2
(compiled 2014.03.20 svn.r2914 for OlexSys, GUI svn.r4816)
;
_cell_angle_alpha 109.121(2)
_cell_angle_beta 102.053(2)
_cell_angle_gamma 90.025(2)
_cell_formula_units_Z 2
_cell_length_a 12.5189(7)
_cell_length_b 12.7064(7)
_cell_length_c 13.0978(8)
_cell_measurement_reflns_used 9188
_cell_measurement_temperature 100(2)
_cell_measurement_theta_max 42.97
_cell_measurement_theta_min 2.29
_cell_volume 1919.78(19)
_computing_data_reduction 'SAINT v8.34A (Bruker, 2013)'
_computing_molecular_graphics 'Olex2 (Dolomanov et al., 2009)'
_computing_publication_material 'Olex2 (Dolomanov et al., 2009)'
_computing_structure_refinement 'XL (Sheldrick, 2008)'
_computing_structure_solution 'XT (Sheldrick, 2008)'
_diffrn_ambient_temperature 100
_diffrn_measured_fraction_theta_full 1.000
_diffrn_measured_fraction_theta_max 0.990
_diffrn_measurement_device_type 'Bruker APEX-II CCD'
_diffrn_measurement_method '\f and \w scans'
_diffrn_radiation_type MoK\a
_diffrn_radiation_wavelength 0.71073
_diffrn_reflns_av_R_equivalents 0.0499
_diffrn_reflns_av_unetI/netI 0.0329
_diffrn_reflns_Laue_measured_fraction_full 1.000
_diffrn_reflns_Laue_measured_fraction_max 0.990
_diffrn_reflns_limit_h_max 24
_diffrn_reflns_limit_h_min -24
_diffrn_reflns_limit_k_max 24
_diffrn_reflns_limit_k_min -24
_diffrn_reflns_limit_l_max 25
_diffrn_reflns_limit_l_min -25
_diffrn_reflns_number 288113
_diffrn_reflns_point_group_measured_fraction_full 1.000
_diffrn_reflns_point_group_measured_fraction_max 0.990
_diffrn_reflns_theta_full 25.000
_diffrn_reflns_theta_max 43.747
_diffrn_reflns_theta_min 1.668
_diffrn_standards_number 0
_exptl_absorpt_coefficient_mu 1.201
_exptl_absorpt_correction_T_max 1.0000
_exptl_absorpt_correction_T_min 0.8420
_exptl_absorpt_correction_type multi-scan
_exptl_absorpt_process_details
;
SADABS-2012/1 (Bruker,2012) was used for absorption correction.
wR2(int) was 0.0710 before and 0.0547 after correction.
The Ratio of minimum to maximum transmission is 0.8420.
The \l/2 correction factor is 0.0015.
;
_exptl_crystal_colour brown
_exptl_crystal_colour_primary brown
_exptl_crystal_density_diffrn 1.557
_exptl_crystal_description blade
_exptl_crystal_F_000 932
_exptl_crystal_size_max 0.59
_exptl_crystal_size_mid 0.27
_exptl_crystal_size_min 0.07
_refine_diff_density_max 0.877
_refine_diff_density_min -0.662
_refine_diff_density_rms 0.090
_refine_ls_extinction_method none
_refine_ls_goodness_of_fit_ref 1.284
_refine_ls_hydrogen_treatment refxyz
_refine_ls_matrix_type full
_refine_ls_number_parameters 662
_refine_ls_number_reflns 29359
_refine_ls_number_restraints 0
_refine_ls_restrained_S_all 1.284
_refine_ls_R_factor_all 0.0533
_refine_ls_R_factor_gt 0.0317
_refine_ls_shift/su_max 0.004
_refine_ls_shift/su_mean 0.000
_refine_ls_structure_factor_coef Fsqd
_refine_ls_weighting_details 'w=1/[\s^2^(Fo^2^)+(0.0300P)^2^] where P=(Fo^2^+2Fc^2^)/3'
_refine_ls_weighting_scheme calc
_refine_ls_wR_factor_gt 0.0716
_refine_ls_wR_factor_ref 0.0771
_reflns_Friedel_coverage 0.000
_reflns_number_gt 22276
_reflns_number_total 29359
_reflns_threshold_expression 'I > 2\s(I)'
_cod_data_source_file ic501804h_si_002.cif
_cod_data_source_block a14113
_cod_original_cell_volume 1919.77(19)
_cod_database_code 4350704
_shelxl_version_number 2014-2
_shelx_space_group_comment
;
The symmetry employed for this shelxl refinement is uniquely defined
by the following loop, which should always be used as a source of
symmetry information in preference to the above space-group names.
They are only intended as comments.
;
_shelx_estimated_absorpt_t_max 0.921
_shelx_estimated_absorpt_t_min 0.538
_olex2_refinement_description
;
1. Fixed Uiso
 At 1.5 times of:
  All O(H) groups
2. Others
 Sof(H3)=1-FVAR(1)
 Sof(H1)=FVAR(1)
 Sof(H6)=1-FVAR(2)
 Sof(H8)=FVAR(2)
;

loop_
_space_group_symop_operation_xyz
'x, y, z'
'-x, -y, -z'

loop_
_atom_site_label
_atom_site_type_symbol
_atom_site_fract_x
_atom_site_fract_y
_atom_site_fract_z
_atom_site_U_iso_or_equiv
_atom_site_adp_type
_atom_site_occupancy
_atom_site_site_symmetry_order
_atom_site_calc_flag
_atom_site_refinement_flags_posn
_atom_site_refinement_flags_occupancy
Co1 Co 0.78393(2) 0.63195(2) 0.23658(2) 0.00895(2) Uani 1 1 d . .
Co2 Co 0.69295(2) 0.85256(2) 0.69934(2) 0.00799(2) Uani 1 1 d . .
Cl1 Cl 0.71540(2) 0.73383(2) 0.13155(2) 0.01289(3) Uani 1 1 d . .
Cl2 Cl 0.85387(2) 0.52161(2) 0.33214(2) 0.01414(3) Uani 1 1 d . .
Cl3 Cl 0.53876(2) 0.74856(2) 0.60288(2) 0.01254(3) Uani 1 1 d . .
Cl4 Cl 0.84552(2) 0.95853(2) 0.80107(2) 0.01302(3) Uani 1 1 d . .
O1 O 0.90356(5) 0.51803(5) 0.07752(5) 0.01892(11) Uani 1 1 d . .
H1 H 0.836(2) 0.4828(19) 0.0630(18) 0.028 Uiso 0.60(2) 1 d R P
O2 O 0.84661(4) 0.84213(4) 0.41482(4) 0.01162(8) Uani 1 1 d . .
O3 O 0.71405(5) 0.43935(5) 0.04791(5) 0.01781(10) Uani 1 1 d . .
H3 H 0.771(3) 0.457(3) 0.055(3) 0.027 Uiso 0.40(2) 1 d R P
O4 O 0.66043(4) 0.75133(4) 0.39690(4) 0.01097(8) Uani 1 1 d . .
O5 O 0.73164(4) 0.92644(4) 0.52315(4) 0.01090(8) Uani 1 1 d . .
O6 O 0.57666(5) 0.95718(5) 0.86459(4) 0.01451(9) Uani 1 1 d . .
H6 H 0.603(3) 0.901(3) 0.864(3) 0.022 Uiso 0.37(2) 1 d R P
O7 O 0.82483(4) 0.75519(4) 0.54104(4) 0.01183(8) Uani 1 1 d . .
O8 O 0.66125(5) 0.78485(5) 0.87720(4) 0.01557(9) Uani 1 1 d . .
H8 H 0.6286(16) 0.846(2) 0.8760(16) 0.023 Uiso 0.63(2) 1 d R P
N1 N 0.90400(5) 0.60641(5) 0.16750(5) 0.01286(10) Uani 1 1 d . .
N2 N 0.87729(5) 0.75682(5) 0.33361(5) 0.00996(9) Uani 1 1 d . .
N3 N 0.68712(5) 0.51059(5) 0.13668(5) 0.01232(10) Uani 1 1 d . .
N4 N 0.66565(5) 0.65965(5) 0.30770(5) 0.00963(9) Uani 1 1 d . .
N5 N 0.67850(4) 0.94024(5) 0.60713(4) 0.00884(8) Uani 1 1 d . .
N6 N 0.60766(5) 0.96089(5) 0.77487(5) 0.01042(9) Uani 1 1 d . .
N7 N 0.78198(5) 0.74775(5) 0.62613(5) 0.01012(9) Uani 1 1 d . .
N8 N 0.71191(5) 0.76580(5) 0.79310(5) 0.01175(9) Uani 1 1 d . .
C1 C 0.98806(6) 0.67884(6) 0.21295(6) 0.01272(11) Uani 1 1 d . .
C2 C 0.97126(5) 0.76959(6) 0.31098(6) 0.01131(10) Uani 1 1 d . .
C3 C 1.09015(7) 0.67375(7) 0.17026(7) 0.01866(14) Uani 1 1 d . .
H3A H 1.1483(11) 0.6695(11) 0.2231(12) 0.038(4) Uiso 1 1 d . .
H3B H 1.1028(10) 0.7381(10) 0.1556(10) 0.026(3) Uiso 1 1 d . .
H3C H 1.0814(11) 0.6133(12) 0.1056(12) 0.040(4) Uiso 1 1 d . .
C4 C 1.05437(6) 0.86505(7) 0.37320(7) 0.01640(13) Uani 1 1 d . .
H4A H 1.0645(10) 0.9068(10) 0.3310(11) 0.030(3) Uiso 1 1 d . .
H4B H 1.1219(11) 0.8385(11) 0.3984(11) 0.037(4) Uiso 1 1 d . .
H4C H 1.0296(10) 0.9143(10) 0.4343(11) 0.033(3) Uiso 1 1 d . .
C5 C 0.59076(6) 0.50400(6) 0.15796(6) 0.01224(11) Uani 1 1 d . .
C6 C 0.57853(5) 0.59193(6) 0.25957(6) 0.01093(10) Uani 1 1 d . .
C7 C 0.49932(7) 0.42009(7) 0.08552(7) 0.01787(13) Uani 1 1 d . .
H7A H 0.4754(10) 0.3741(10) 0.1256(10) 0.028(3) Uiso 1 1 d . .
H7B H 0.5244(11) 0.3730(11) 0.0295(11) 0.036(3) Uiso 1 1 d . .
H7C H 0.4358(10) 0.4574(10) 0.0556(10) 0.029(3) Uiso 1 1 d . .
C8 C 0.47471(6) 0.60055(7) 0.29921(7) 0.01532(12) Uani 1 1 d . .
H8A H 0.4868(10) 0.6524(11) 0.3753(11) 0.032(3) Uiso 1 1 d . .
H8B H 0.4485(9) 0.5274(10) 0.2999(10) 0.023(3) Uiso 1 1 d . .
H8C H 0.4221(11) 0.6242(11) 0.2481(11) 0.039(4) Uiso 1 1 d . .
C9 C 0.62498(5) 1.02839(5) 0.63522(5) 0.01042(10) Uani 1 1 d . .
C10 C 0.58255(6) 1.04090(6) 0.73470(6) 0.01158(10) Uani 1 1 d . .
C11 C 0.60868(7) 1.11060(6) 0.57561(7) 0.01652(13) Uani 1 1 d . .
H11A H 0.6597(10) 1.1746(11) 0.6162(11) 0.033(3) Uiso 1 1 d . .
H11B H 0.5352(9) 1.1343(9) 0.5713(9) 0.019(3) Uiso 1 1 d . .
H11C H 0.6178(10) 1.0763(11) 0.4983(11) 0.034(3) Uiso 1 1 d . .
C12 C 0.52124(7) 1.13724(7) 0.78630(7) 0.01983(14) Uani 1 1 d . .
H12A H 0.4908(10) 1.1217(10) 0.8406(10) 0.026(3) Uiso 1 1 d . .
H12B H 0.4631(11) 1.1468(11) 0.7355(11) 0.039(4) Uiso 1 1 d . .
H12C H 0.5707(10) 1.2044(11) 0.8171(11) 0.031(3) Uiso 1 1 d . .
C13 C 0.82251(5) 0.67820(6) 0.67497(6) 0.01216(11) Uani 1 1 d . .
C14 C 0.77730(6) 0.68600(6) 0.77227(6) 0.01316(11) Uani 1 1 d . .
C15 C 0.90860(7) 0.60262(7) 0.64008(8) 0.01857(14) Uani 1 1 d . .
H15A H 0.9111(14) 0.5826(14) 0.5645(15) 0.065(5) Uiso 1 1 d . .
H15B H 0.8948(14) 0.5360(15) 0.6451(15) 0.072(5) Uiso 1 1 d . .
H15C H 0.9686(18) 0.6274(18) 0.6831(19) 0.099(7) Uiso 1 1 d . .
C16 C 0.80424(7) 0.61087(7) 0.83963(7) 0.01972(14) Uani 1 1 d . .
H16A H 0.7718(12) 0.6373(12) 0.9093(13) 0.050(4) Uiso 1 1 d . .
H16B H 0.8802(10) 0.6097(10) 0.8609(10) 0.029(3) Uiso 1 1 d . .
H16C H 0.7753(11) 0.5346(12) 0.7966(12) 0.042(4) Uiso 1 1 d . .
B1 B 0.76440(6) 0.81387(6) 0.46896(6) 0.01009(11) Uani 1 1 d . .
N10 N 0.75276(8) 0.34053(8) 0.56878(9) 0.0365(2) Uani 1 1 d . .
C25 C 0.70675(7) 0.39893(7) 0.52789(7) 0.02145(15) Uani 1 1 d . .
C26 C 0.64991(7) 0.47460(7) 0.47622(7) 0.01915(14) Uani 1 1 d . .
H26A H 0.5849(10) 0.4341(10) 0.4237(10) 0.027(3) Uiso 1 1 d . .
H26B H 0.6994(10) 0.4989(11) 0.4412(11) 0.036(3) Uiso 1 1 d . .
H26C H 0.6269(10) 0.5356(11) 0.5285(11) 0.034(3) Uiso 1 1 d . .
N9 N 0.78998(5) 0.10592(5) 0.16945(5) 0.01312(10) Uani 1 1 d . .
C17 C 0.78444(6) -0.00921(6) 0.08285(6) 0.01398(11) Uani 1 1 d . .
H17A H 0.7272(9) -0.0533(9) 0.0952(9) 0.021(3) Uiso 1 1 d . .
H17B H 0.7592(9) 0.0038(9) 0.0114(9) 0.018(3) Uiso 1 1 d . .
C18 C 0.88975(7) -0.06755(7) 0.08473(7) 0.02016(14) Uani 1 1 d . .
H18A H 0.8781(11) -0.1452(11) 0.0240(11) 0.039(4) Uiso 1 1 d . .
H18B H 0.9150(9) -0.0798(9) 0.1549(10) 0.022(3) Uiso 1 1 d . .
H18C H 0.9479(10) -0.0283(10) 0.0715(10) 0.030(3) Uiso 1 1 d . .
C19 C 0.67608(6) 0.14623(7) 0.14789(7) 0.01634(12) Uani 1 1 d . .
H19A H 0.6590(9) 0.1437(9) 0.0727(9) 0.020(3) Uiso 1 1 d . .
H19B H 0.6271(9) 0.0882(9) 0.1508(9) 0.020(3) Uiso 1 1 d . .
C20 C 0.66125(8) 0.25893(7) 0.22799(8) 0.02288(16) Uani 1 1 d . .
H20A H 0.5816(11) 0.2735(11) 0.2097(11) 0.041(4) Uiso 1 1 d . .
H20B H 0.7038(10) 0.3207(11) 0.2198(10) 0.031(3) Uiso 1 1 d . .
H20C H 0.6814(11) 0.2623(11) 0.3089(12) 0.044(4) Uiso 1 1 d . .
C21 C 0.82237(8) 0.10081(7) 0.28618(6) 0.02208(15) Uani 1 1 d . .
H21A H 0.8949(9) 0.0707(9) 0.2919(9) 0.017(3) Uiso 1 1 d . .
H21B H 0.8370(9) 0.1805(10) 0.3347(10) 0.024(3) Uiso 1 1 d . .
C22 C 0.73992(10) 0.03635(8) 0.31688(8) 0.0301(2) Uani 1 1 d . .
H22A H 0.7279(10) -0.0385(11) 0.2660(11) 0.030(3) Uiso 1 1 d . .
H22B H 0.6708(10) 0.0750(10) 0.3189(10) 0.027(3) Uiso 1 1 d . .
H22C H 0.7742(12) 0.0410(12) 0.3926(12) 0.046(4) Uiso 1 1 d . .
C23 C 0.87553(7) 0.18587(7) 0.16155(8) 0.02149(15) Uani 1 1 d . .
H23A H 0.8739(9) 0.2557(10) 0.2198(10) 0.021(3) Uiso 1 1 d . .
H23B H 0.9445(10) 0.1554(10) 0.1823(10) 0.025(3) Uiso 1 1 d . .
C24 C 0.85967(10) 0.20605(8) 0.05249(9) 0.0297(2) Uani 1 1 d . .
H24A H 0.8603(10) 0.1430(11) -0.0103(11) 0.032(3) Uiso 1 1 d . .
H24B H 0.9194(11) 0.2557(11) 0.0576(11) 0.040(4) Uiso 1 1 d . .
H24C H 0.7946(11) 0.2401(11) 0.0344(11) 0.036(4) Uiso 1 1 d . .

loop_
_atom_site_aniso_label
_atom_site_aniso_U_11
_atom_site_aniso_U_22
_atom_site_aniso_U_33
_atom_site_aniso_U_23
_atom_site_aniso_U_13
_atom_site_aniso_U_12
Co1 0.00923(4) 0.00769(4) 0.00944(4) 0.00118(3) 0.00376(3) 0.00112(3)
Co2 0.00799(3) 0.00780(3) 0.00831(3) 0.00288(3) 0.00180(3) 0.00146(3)
Cl1 0.01548(7) 0.01180(6) 0.01145(6) 0.00413(5) 0.00273(5) 0.00071(5)
Cl2 0.01304(6) 0.01262(7) 0.01850(7) 0.00680(6) 0.00466(5) 0.00443(5)
Cl3 0.01061(6) 0.01301(6) 0.01270(6) 0.00338(5) 0.00127(5) -0.00163(5)
Cl4 0.01052(6) 0.01323(7) 0.01306(6) 0.00281(5) 0.00031(5) -0.00097(5)
O1 0.0202(3) 0.0150(2) 0.0171(2) -0.00453(19) 0.0106(2) 0.0003(2)
O2 0.0128(2) 0.00924(19) 0.0119(2) -0.00034(16) 0.00728(16) 0.00087(15)
O3 0.0196(2) 0.0131(2) 0.0156(2) -0.00419(18) 0.0075(2) -0.00038(19)
O4 0.00997(18) 0.01053(19) 0.01028(19) -0.00025(16) 0.00371(15) 0.00188(15)
O5 0.0144(2) 0.00957(19) 0.01053(19) 0.00286(16) 0.00753(16) 0.00303(16)
O6 0.0176(2) 0.0176(2) 0.0115(2) 0.00636(18) 0.00775(18) 0.00380(19)
O7 0.01164(19) 0.0136(2) 0.0121(2) 0.00500(17) 0.00540(16) 0.00469(16)
O8 0.0198(2) 0.0171(2) 0.0130(2) 0.00757(19) 0.00625(19) 0.00208(19)
N1 0.0141(2) 0.0116(2) 0.0120(2) 0.00064(19) 0.00646(19) 0.00201(19)
N2 0.0109(2) 0.0095(2) 0.0093(2) 0.00140(17) 0.00479(17) 0.00175(17)
N3 0.0144(2) 0.0092(2) 0.0119(2) 0.00102(18) 0.00379(19) 0.00091(18)
N4 0.0100(2) 0.0087(2) 0.0095(2) 0.00174(17) 0.00287(17) 0.00165(17)
N5 0.0096(2) 0.0093(2) 0.0082(2) 0.00259(17) 0.00360(17) 0.00188(16)
N6 0.0104(2) 0.0117(2) 0.0095(2) 0.00325(18) 0.00342(17) 0.00204(17)
N7 0.0104(2) 0.0093(2) 0.0108(2) 0.00324(18) 0.00269(17) 0.00199(17)
N8 0.0132(2) 0.0116(2) 0.0110(2) 0.00506(19) 0.00185(18) 0.00047(18)
C1 0.0131(3) 0.0129(3) 0.0126(3) 0.0027(2) 0.0065(2) 0.0020(2)
C2 0.0104(2) 0.0117(3) 0.0119(2) 0.0029(2) 0.0043(2) 0.0010(2)
C3 0.0161(3) 0.0205(3) 0.0202(3) 0.0034(3) 0.0112(3) 0.0020(3)
C4 0.0127(3) 0.0164(3) 0.0179(3) 0.0016(3) 0.0055(2) -0.0023(2)
C5 0.0129(3) 0.0100(2) 0.0128(3) 0.0027(2) 0.0022(2) -0.0007(2)
C6 0.0102(2) 0.0108(2) 0.0119(3) 0.0044(2) 0.0019(2) 0.00045(19)
C7 0.0178(3) 0.0153(3) 0.0164(3) 0.0017(3) 0.0009(3) -0.0050(2)
C8 0.0104(3) 0.0169(3) 0.0183(3) 0.0048(3) 0.0041(2) -0.0002(2)
C9 0.0115(2) 0.0096(2) 0.0108(2) 0.0034(2) 0.0040(2) 0.00323(19)
C10 0.0125(2) 0.0120(3) 0.0114(2) 0.0038(2) 0.0053(2) 0.0043(2)
C11 0.0226(3) 0.0139(3) 0.0183(3) 0.0093(3) 0.0097(3) 0.0084(3)
C12 0.0257(4) 0.0178(3) 0.0210(3) 0.0076(3) 0.0140(3) 0.0126(3)
C13 0.0113(2) 0.0100(2) 0.0142(3) 0.0040(2) 0.0006(2) 0.0018(2)
C14 0.0146(3) 0.0113(3) 0.0136(3) 0.0059(2) 0.0003(2) 0.0009(2)
C15 0.0151(3) 0.0138(3) 0.0237(4) 0.0040(3) 0.0012(3) 0.0065(2)
C16 0.0245(4) 0.0167(3) 0.0205(3) 0.0116(3) 0.0018(3) 0.0041(3)
B1 0.0104(3) 0.0098(3) 0.0098(3) 0.0020(2) 0.0037(2) 0.0017(2)
N10 0.0312(4) 0.0377(5) 0.0451(5) 0.0269(4) -0.0032(4) -0.0071(4)
C25 0.0205(3) 0.0216(4) 0.0219(4) 0.0074(3) 0.0036(3) -0.0053(3)
C26 0.0186(3) 0.0148(3) 0.0232(4) 0.0045(3) 0.0058(3) -0.0010(3)
N9 0.0139(2) 0.0119(2) 0.0119(2) 0.00235(19) 0.00187(19) -0.00119(19)
C17 0.0142(3) 0.0116(3) 0.0132(3) 0.0010(2) 0.0018(2) -0.0008(2)
C18 0.0158(3) 0.0182(3) 0.0233(4) 0.0035(3) 0.0032(3) 0.0031(3)
C19 0.0153(3) 0.0166(3) 0.0178(3) 0.0062(3) 0.0045(2) 0.0028(2)
C20 0.0274(4) 0.0160(3) 0.0277(4) 0.0069(3) 0.0119(3) 0.0061(3)
C21 0.0298(4) 0.0206(4) 0.0117(3) 0.0031(3) -0.0005(3) 0.0039(3)
C22 0.0551(7) 0.0206(4) 0.0197(4) 0.0104(3) 0.0133(4) 0.0050(4)
C23 0.0186(3) 0.0150(3) 0.0280(4) 0.0018(3) 0.0079(3) -0.0048(3)
C24 0.0430(6) 0.0181(4) 0.0345(5) 0.0078(4) 0.0243(4) -0.0011(4)

loop_
_atom_type_symbol
_atom_type_description
_atom_type_scat_dispersion_real
_atom_type_scat_dispersion_imag
_atom_type_scat_source
C C 0.0033 0.0016 'International Tables Vol C Tables 4.2.6.8 and 6.1.1.4'
H H 0.0000 0.0000 'International Tables Vol C Tables 4.2.6.8 and 6.1.1.4'
B B 0.0013 0.0007 'International Tables Vol C Tables 4.2.6.8 and 6.1.1.4'
Cl Cl 0.1484 0.1585 'International Tables Vol C Tables 4.2.6.8 and 6.1.1.4'
Co Co 0.3494 0.9721 'International Tables Vol C Tables 4.2.6.8 and 6.1.1.4'
N N 0.0061 0.0033 'International Tables Vol C Tables 4.2.6.8 and 6.1.1.4'
O O 0.0106 0.0060 'International Tables Vol C Tables 4.2.6.8 and 6.1.1.4'

loop_
_geom_angle_atom_site_label_1
_geom_angle_atom_site_label_2
_geom_angle_atom_site_label_3
_geom_angle
Cl1 Co1 Cl2 176.423(7)
N1 Co1 Cl1 89.44(2)
N1 Co1 Cl2 88.24(2)
N1 Co1 N3 98.89(3)
N2 Co1 Cl1 89.421(19)
N2 Co1 Cl2 92.926(19)
N2 Co1 N1 81.62(3)
N2 Co1 N3 177.71(3)
N3 Co1 Cl1 88.35(2)
N3 Co1 Cl2 89.32(2)
N4 Co1 Cl1 90.673(18)
N4 Co1 Cl2 91.703(18)
N4 Co1 N1 178.94(3)
N4 Co1 N2 97.32(2)
N4 Co1 N3 82.18(3)
Cl3 Co2 Cl4 178.154(8)
N5 Co2 Cl3 92.644(18)
N5 Co2 Cl4 88.320(18)
N5 Co2 N6 82.15(2)
N5 Co2 N7 97.47(2)
N5 Co2 N8 178.31(2)
N6 Co2 Cl3 88.534(19)
N6 Co2 Cl4 90.039(19)
N7 Co2 Cl3 93.272(19)
N7 Co2 Cl4 88.161(19)
N7 Co2 N6 178.17(3)
N8 Co2 Cl3 88.920(19)
N8 Co2 Cl4 90.135(19)
N8 Co2 N6 98.55(3)
N8 Co2 N7 81.78(3)
N1 O1 H1 103.4(14)
N2 O2 B1 117.21(5)
N3 O3 H3 102(3)
N4 O4 B1 118.65(5)
N5 O5 B1 117.89(5)
N6 O6 H6 95(2)
N7 O7 B1 118.07(5)
N8 O8 H8 101.8(13)
O1 N1 Co1 122.00(5)
C1 N1 Co1 116.47(5)
C1 N1 O1 121.53(6)
O2 N2 Co1 124.51(4)
C2 N2 Co1 116.83(5)
C2 N2 O2 117.90(6)
O3 N3 Co1 122.07(5)
C5 N3 Co1 115.80(5)
C5 N3 O3 122.07(6)
O4 N4 Co1 125.11(4)
C6 N4 Co1 116.15(5)
C6 N4 O4 118.27(5)
O5 N5 Co2 125.04(4)
C9 N5 Co2 116.39(5)
C9 N5 O5 117.96(5)
O6 N6 Co2 122.34(4)
C10 N6 Co2 115.86(5)
C10 N6 O6 121.79(6)
O7 N7 Co2 124.44(4)
C13 N7 Co2 116.33(5)
C13 N7 O7 117.64(6)
O8 N8 Co2 122.21(5)
C14 N8 Co2 116.51(5)
C14 N8 O8 121.28(6)
N1 C1 C2 112.64(6)
N1 C1 C3 124.49(7)
C2 C1 C3 122.85(6)
N2 C2 C1 112.41(6)
N2 C2 C4 125.45(6)
C1 C2 C4 122.13(6)
C1 C3 H3A 109.4(9)
C1 C3 H3B 110.2(7)
C1 C3 H3C 108.5(9)
H3A C3 H3B 107.0(11)
H3A C3 H3C 112.4(12)
H3B C3 H3C 109.3(11)
C2 C4 H4A 111.7(8)
C2 C4 H4B 110.0(8)
C2 C4 H4C 109.9(8)
H4A C4 H4B 109.3(11)
H4A C4 H4C 105.7(11)
H4B C4 H4C 110.1(11)
N3 C5 C6 112.83(6)
N3 C5 C7 124.60(7)
C6 C5 C7 122.52(6)
N4 C6 C5 113.00(6)
N4 C6 C8 125.14(6)
C5 C6 C8 121.86(6)
C5 C7 H7A 111.3(7)
C5 C7 H7B 108.3(8)
C5 C7 H7C 111.0(7)
H7A C7 H7B 106.2(11)
H7A C7 H7C 110.1(10)
H7B C7 H7C 109.9(11)
C6 C8 H8A 110.1(7)
C6 C8 H8B 110.8(7)
C6 C8 H8C 106.5(8)
H8A C8 H8B 107.1(10)
H8A C8 H8C 112.8(11)
H8B C8 H8C 109.6(11)
N5 C9 C10 112.90(6)
N5 C9 C11 124.43(6)
C10 C9 C11 122.66(6)
N6 C10 C9 112.66(6)
N6 C10 C12 123.76(6)
C9 C10 C12 123.53(6)
C9 C11 H11A 108.6(8)
C9 C11 H11B 110.0(7)
C9 C11 H11C 110.7(7)
H11A C11 H11B 108.9(10)
H11A C11 H11C 111.6(10)
H11B C11 H11C 107.1(10)
C10 C12 H12A 108.9(7)
C10 C12 H12B 111.2(8)
C10 C12 H12C 108.9(7)
H12A C12 H12B 105.8(11)
H12A C12 H12C 112.3(10)
H12B C12 H12C 109.5(11)
N7 C13 C14 112.42(6)
N7 C13 C15 123.94(7)
C14 C13 C15 123.58(6)
N8 C14 C13 112.40(6)
N8 C14 C16 123.85(7)
C13 C14 C16 123.75(7)
C13 C15 H15A 115.6(11)
C13 C15 H15B 110.3(12)
C13 C15 H15C 109.9(15)
H15A C15 H15B 101.0(15)
H15A C15 H15C 113.5(18)
H15B C15 H15C 105.6(17)
C14 C16 H16A 110.7(8)
C14 C16 H16B 110.0(7)
C14 C16 H16C 110.8(8)
H16A C16 H16B 109.4(11)
H16A C16 H16C 108.6(12)
H16B C16 H16C 107.1(11)
O2 B1 O4 117.76(6)
O2 B1 O5 100.01(5)
O2 B1 O7 104.21(5)
O5 B1 O4 104.07(5)
O5 B1 O7 117.54(6)
O7 B1 O4 113.11(6)
N10 C25 C26 178.97(9)
C25 C26 H26A 108.0(7)
C25 C26 H26B 106.8(8)
C25 C26 H26C 111.6(8)
H26A C26 H26B 112.1(10)
H26A C26 H26C 107.2(10)
H26B C26 H26C 111.1(11)
C17 N9 C21 111.31(6)
C19 N9 C17 105.53(5)
C19 N9 C21 111.00(6)
C19 N9 C23 111.21(6)
C23 N9 C17 111.94(6)
C23 N9 C21 105.95(6)
N9 C17 H17A 105.0(7)
N9 C17 H17B 104.1(6)
H17A C17 H17B 109.7(9)
C18 C17 N9 116.19(6)
C18 C17 H17A 110.6(7)
C18 C17 H17B 110.8(6)
C17 C18 H18A 110.8(7)
C17 C18 H18B 110.9(7)
C17 C18 H18C 113.7(8)
H18A C18 H18B 106.6(10)
H18A C18 H18C 105.9(10)
H18B C18 H18C 108.5(10)
N9 C19 H19A 107.0(7)
N9 C19 H19B 105.2(7)
H19A C19 H19B 105.3(9)
C20 C19 N9 114.77(7)
C20 C19 H19A 112.8(7)
C20 C19 H19B 111.1(7)
C19 C20 H20A 107.5(8)
C19 C20 H20B 112.3(7)
C19 C20 H20C 112.8(8)
H20A C20 H20B 106.7(10)
H20A C20 H20C 108.4(11)
H20B C20 H20C 108.9(11)
N9 C21 H21A 105.7(6)
N9 C21 H21B 104.3(7)
H21A C21 H21B 104.4(9)
C22 C21 N9 114.78(7)
C22 C21 H21A 113.1(6)
C22 C21 H21B 113.6(7)
C21 C22 H22A 109.5(8)
C21 C22 H22B 110.3(7)
C21 C22 H22C 103.5(9)
H22A C22 H22B 112.1(10)
H22A C22 H22C 113.2(11)
H22B C22 H22C 107.9(11)
N9 C23 H23A 106.0(7)
N9 C23 H23B 104.0(7)
H23A C23 H23B 106.9(10)
C24 C23 N9 115.81(7)
C24 C23 H23A 109.3(7)
C24 C23 H23B 114.0(7)
C23 C24 H24A 116.3(8)
C23 C24 H24B 107.5(8)
C23 C24 H24C 114.0(8)
H24A C24 H24B 105.4(11)
H24A C24 H24C 105.9(11)
H24B C24 H24C 107.0(11)

loop_
_geom_bond_atom_site_label_1
_geom_bond_atom_site_label_2
_geom_bond_distance
Co1 Cl1 2.2315(2)
Co1 Cl2 2.2343(2)
Co1 N1 1.8867(6)
Co1 N2 1.8856(6)
Co1 N3 1.8902(6)
Co1 N4 1.8830(6)
Co2 Cl3 2.2257(2)
Co2 Cl4 2.2352(2)
Co2 N5 1.8770(6)
Co2 N6 1.8878(6)
Co2 N7 1.8832(6)
Co2 N8 1.8828(6)
O1 H1 0.91(3)
O1 N1 1.3343(8)
O2 N2 1.3672(7)
O2 B1 1.4706(9)
O3 H3 0.73(4)
O3 N3 1.3264(8)
O4 N4 1.3663(7)
O4 B1 1.4869(9)
O5 N5 1.3648(7)
O5 B1 1.4747(9)
O6 H6 0.79(4)
O6 N6 1.3268(8)
O7 N7 1.3629(8)
O7 B1 1.4775(9)
O8 H8 0.88(3)
O8 N8 1.3385(8)
N1 C1 1.2989(9)
N2 C2 1.2943(8)
N3 C5 1.3021(9)
N4 C6 1.2976(9)
N5 C9 1.2933(8)
N6 C10 1.3003(9)
N7 C13 1.2973(9)
N8 C14 1.2983(9)
C1 C2 1.4716(9)
C1 C3 1.4917(10)
C2 C4 1.4883(10)
C3 H3A 0.909(14)
C3 H3B 0.920(12)
C3 H3C 0.924(14)
C4 H4A 0.908(13)
C4 H4B 0.945(13)
C4 H4C 0.951(13)
C5 C6 1.4677(10)
C5 C7 1.4933(10)
C6 C8 1.4884(10)
C7 H7A 0.987(13)
C7 H7B 0.897(13)
C7 H7C 1.001(13)
C8 H8A 0.978(13)
C8 H8B 0.989(12)
C8 H8C 0.959(13)
C9 C10 1.4692(9)
C9 C11 1.4867(10)
C10 C12 1.4898(10)
C11 H11A 0.963(13)
C11 H11B 0.964(11)
C11 H11C 0.994(13)
C12 H12A 0.946(12)
C12 H12B 0.915(14)
C12 H12C 0.972(13)
C13 C14 1.4741(10)
C13 C15 1.4873(10)
C14 C16 1.4936(10)
C15 H15A 0.946(18)
C15 H15B 0.890(19)
C15 H15C 0.83(2)
C16 H16A 1.032(15)
C16 H16B 0.935(12)
C16 H16C 0.972(14)
N10 C25 1.1406(12)
C25 C26 1.4542(13)
C26 H26A 0.966(12)
C26 H26B 0.949(13)
C26 H26C 0.942(13)
N9 C17 1.5204(9)
N9 C19 1.5174(10)
N9 C21 1.5206(10)
N9 C23 1.5178(10)
C17 H17A 0.980(11)
C17 H17B 0.990(11)
C17 C18 1.5124(11)
C18 H18A 1.032(13)
C18 H18B 0.970(12)
C18 H18C 0.958(13)
C19 H19A 0.953(11)
C19 H19B 0.974(11)
C19 C20 1.5110(11)
C20 H20A 1.008(14)
C20 H20B 0.995(13)
C20 H20C 1.023(14)
C21 H21A 0.983(11)
C21 H21B 0.996(12)
C21 C22 1.5121(14)
C22 H22A 0.956(13)
C22 H22B 0.996(12)
C22 H22C 0.978(15)
C23 H23A 0.966(11)
C23 H23B 0.970(12)
C23 C24 1.5057(14)
C24 H24A 0.943(13)
C24 H24B 0.955(14)
C24 H24C 0.945(14)

loop_
_geom_torsion_atom_site_label_1
_geom_torsion_atom_site_label_2
_geom_torsion_atom_site_label_3
_geom_torsion_atom_site_label_4
_geom_torsion
Co1 N1 C1 C2 -0.87(8)
Co1 N1 C1 C3 -179.46(6)
Co1 N2 C2 C1 -2.01(8)
Co1 N2 C2 C4 176.74(6)
Co1 N3 C5 C6 -2.06(8)
Co1 N3 C5 C7 175.28(6)
Co1 N4 C6 C5 1.07(7)
Co1 N4 C6 C8 -177.90(5)
Co2 N5 C9 C10 -1.59(8)
Co2 N5 C9 C11 177.42(6)
Co2 N6 C10 C9 1.24(8)
Co2 N6 C10 C12 -176.49(6)
Co2 N7 C13 C14 7.96(8)
Co2 N7 C13 C15 -169.42(6)
Co2 N8 C14 C13 -1.32(8)
Co2 N8 C14 C16 178.37(6)
Cl1 Co1 N1 O1 -91.42(6)
Cl1 Co1 N1 C1 89.38(5)
Cl1 Co1 N2 O2 81.53(5)
Cl1 Co1 N2 C2 -88.25(5)
Cl1 Co1 N3 O3 88.48(5)
Cl1 Co1 N3 C5 -88.80(5)
Cl1 Co1 N4 O4 -85.45(5)
Cl1 Co1 N4 C6 86.53(5)
Cl2 Co1 N1 O1 85.86(6)
Cl2 Co1 N1 C1 -93.34(5)
Cl2 Co1 N2 O2 -101.18(5)
Cl2 Co1 N2 C2 89.05(5)
Cl2 Co1 N3 O3 -88.80(5)
Cl2 Co1 N3 C5 93.92(5)
Cl2 Co1 N4 O4 97.23(5)
Cl2 Co1 N4 C6 -90.80(5)
Cl3 Co2 N5 O5 -99.23(5)
Cl3 Co2 N5 C9 89.95(5)
Cl3 Co2 N6 O6 86.64(5)
Cl3 Co2 N6 C10 -94.53(5)
Cl3 Co2 N7 O7 99.33(5)
Cl3 Co2 N7 C13 -95.42(5)
Cl3 Co2 N8 O8 -82.33(5)
Cl3 Co2 N8 C14 97.82(5)
Cl4 Co2 N5 O5 82.35(5)
Cl4 Co2 N5 C9 -88.47(5)
Cl4 Co2 N6 O6 -92.19(5)
Cl4 Co2 N6 C10 86.64(5)
Cl4 Co2 N7 O7 -81.83(5)
Cl4 Co2 N7 C13 83.41(5)
Cl4 Co2 N8 O8 96.08(5)
Cl4 Co2 N8 C14 -83.76(5)
O1 N1 C1 C2 179.92(6)
O1 N1 C1 C3 1.33(11)
O2 N2 C2 C1 -172.48(5)
O2 N2 C2 C4 6.27(10)
O3 N3 C5 C6 -179.34(6)
O3 N3 C5 C7 -2.00(11)
O4 N4 C6 C5 173.62(5)
O4 N4 C6 C8 -5.35(10)
O5 N5 C9 C10 -173.09(5)
O5 N5 C9 C11 5.92(10)
O6 N6 C10 C9 -179.92(6)
O6 N6 C10 C12 2.35(11)
O7 N7 C13 C14 174.25(5)
O7 N7 C13 C15 -3.14(10)
O8 N8 C14 C13 178.84(6)
O8 N8 C14 C16 -1.47(11)
N1 Co1 N2 O2 171.04(5)
N1 Co1 N2 C2 1.27(5)
N1 Co1 N3 O3 -0.69(6)
N1 Co1 N3 C5 -177.97(5)
N1 C1 C2 N2 1.85(9)
N1 C1 C2 C4 -176.95(7)
N2 Co1 N1 O1 179.08(6)
N2 Co1 N1 C1 -0.12(5)
N2 Co1 N4 O4 4.05(5)
N2 Co1 N4 C6 176.03(5)
N2 O2 B1 O4 -52.56(8)
N2 O2 B1 O5 -164.39(5)
N2 O2 B1 O7 73.67(7)
N3 Co1 N1 O1 -3.17(6)
N3 Co1 N1 C1 177.62(5)
N3 Co1 N4 O4 -173.69(5)
N3 Co1 N4 C6 -1.72(5)
N3 C5 C6 N4 0.65(9)
N3 C5 C6 C8 179.65(6)
N4 Co1 N2 O2 -9.08(5)
N4 Co1 N2 C2 -178.85(5)
N4 Co1 N3 O3 179.39(6)
N4 Co1 N3 C5 2.11(5)
N4 O4 B1 O2 47.49(8)
N4 O4 B1 O5 157.03(5)
N4 O4 B1 O7 -74.26(7)
N5 Co2 N6 O6 179.51(5)
N5 Co2 N6 C10 -1.66(5)
N5 Co2 N7 O7 6.23(5)
N5 Co2 N7 C13 171.48(5)
N5 O5 B1 O2 -162.08(5)
N5 O5 B1 O4 75.78(7)
N5 O5 B1 O7 -50.17(8)
N5 C9 C10 N6 0.22(9)
N5 C9 C10 C12 177.95(7)
N6 Co2 N5 O5 172.62(5)
N6 Co2 N5 C9 1.80(5)
N6 Co2 N8 O8 6.02(6)
N6 Co2 N8 C14 -173.83(5)
N7 Co2 N5 O5 -5.57(5)
N7 Co2 N5 C9 -176.40(5)
N7 Co2 N8 O8 -175.80(6)
N7 Co2 N8 C14 4.36(5)
N7 O7 B1 O2 160.59(5)
N7 O7 B1 O4 -70.32(7)
N7 O7 B1 O5 51.06(8)
N7 C13 C14 N8 -4.27(9)
N7 C13 C14 C16 176.04(7)
N8 Co2 N6 O6 -2.05(6)
N8 Co2 N6 C10 176.78(5)
N8 Co2 N7 O7 -172.24(5)
N8 Co2 N7 C13 -6.99(5)
C3 C1 C2 N2 -179.54(7)
C3 C1 C2 C4 1.66(11)
C7 C5 C6 N4 -176.76(6)
C7 C5 C6 C8 2.25(10)
C11 C9 C10 N6 -178.81(7)
C11 C9 C10 C12 -1.08(11)
C15 C13 C14 N8 173.12(7)
C15 C13 C14 C16 -6.57(11)
B1 O2 N2 Co1 32.80(8)
B1 O2 N2 C2 -157.53(6)
B1 O4 N4 Co1 -22.84(8)
B1 O4 N4 C6 165.34(6)
B1 O5 N5 Co2 27.01(8)
B1 O5 N5 C9 -162.29(6)
B1 O7 N7 Co2 -28.36(8)
B1 O7 N7 C13 166.57(6)
C17 N9 C19 C20 177.88(6)
C17 N9 C21 C22 -65.28(9)
C17 N9 C23 C24 59.36(9)
C19 N9 C17 C18 178.70(7)
C19 N9 C21 C22 51.95(9)
C19 N9 C23 C24 -58.41(9)
C21 N9 C17 C18 -60.80(9)
C21 N9 C19 C20 57.17(9)
C21 N9 C23 C24 -179.13(7)
C23 N9 C17 C18 57.58(9)
C23 N9 C19 C20 -60.53(9)
C23 N9 C21 C22 172.80(7)
